data_7103188
loop_
_publ_author_name
'Shimakoshi, Hisashi'
'Baba, Tatsushi'
'Iseki, Yusuke'
'Aritome, Isao'
'Endo, Ayataka'
'Adachi, Chihaya'
'Hisaeda, Yoshio'

_publ_section_title
;
 Photophysical and photosensitizing properties of brominated
 porphycenes.
;
_journal_issue 25
_journal_name_full 'Chemical communications (Cambridge, England)'
_journal_page_first 2882
_journal_page_last 2884
_journal_paper_doi 10.1039/b802730g
_journal_year 2008
_chemical_formula_moiety 'C32 H34 Br4 N4'
_chemical_formula_sum 'C32 H34 Br4 N4'
_chemical_formula_weight 794.27
_chemical_name_common 3,6,13,16-tetrabromo-2,7,12,17-tetrapropylporphycene
_chemical_name_systematic
;
3,6,13,16-tetrabromo-2,7,12,17-tetrapropylporphycene
;
_space_group_IT_number 14
_symmetry_cell_setting monoclinic
_symmetry_space_group_name_Hall '-P 2yn'
_symmetry_space_group_name_H-M 'P 1 21/n 1'
_atom_sites_solution_hydrogens geom
_atom_sites_solution_primary direct
_atom_sites_solution_secondary difmap
_audit_creation_method SHELXL-97
_cell_angle_alpha 90.00
_cell_angle_beta 92.2720(10)
_cell_angle_gamma 90.00
_cell_formula_units_Z 4
_cell_length_a 17.0117(10)
_cell_length_b 8.0919(4)
_cell_length_c 22.1183(12)
_cell_measurement_reflns_used 5998
_cell_measurement_temperature 100(2)
_cell_measurement_theta_max 29.74
_cell_measurement_theta_min 2.40
_cell_volume 3042.3(3)
_computing_cell_refinement 'Bruker SMART'
_computing_data_collection 'Bruker SMART'
_computing_data_reduction 'Bruker SAINT'
_computing_molecular_graphics 'Bruker SHELXTL'
_computing_publication_material 'Bruker SHELXTL'
_computing_structure_refinement 'SHELXL-97 (Sheldrick, 1997)'
_computing_structure_solution 'SHELXS-97 (Sheldrick, 1990)'
_diffrn_ambient_temperature 100(2)
_diffrn_detector_area_resol_mean 8.366
_diffrn_measured_fraction_theta_full 1.000
_diffrn_measured_fraction_theta_max 1.000
_diffrn_measurement_device_type 'CCD area detector'
_diffrn_measurement_method 'phi and omega scans'
_diffrn_radiation_monochromator graphite
_diffrn_radiation_source 'fine-focus sealed tube'
_diffrn_radiation_type MoK\a
_diffrn_radiation_wavelength 0.71073
_diffrn_reflns_av_R_equivalents 0.0388
_diffrn_reflns_av_sigmaI/netI 0.0514
_diffrn_reflns_limit_h_max 22
_diffrn_reflns_limit_h_min -17
_diffrn_reflns_limit_k_max 10
_diffrn_reflns_limit_k_min -10
_diffrn_reflns_limit_l_max 28
_diffrn_reflns_limit_l_min -25
_diffrn_reflns_number 20578
_diffrn_reflns_theta_full 27.48
_diffrn_reflns_theta_max 27.48
_diffrn_reflns_theta_min 1.48
_diffrn_standards_decay_% 0
_diffrn_standards_interval_time 356
_diffrn_standards_number 202
_exptl_absorpt_coefficient_mu 5.321
_exptl_absorpt_correction_T_max 0.5446
_exptl_absorpt_correction_T_min 0.4159
_exptl_absorpt_correction_type empirical
_exptl_absorpt_process_details '(SADABS; Sheldrick, 1996)'
_exptl_crystal_colour purple
_exptl_crystal_density_diffrn 1.734
_exptl_crystal_density_meas 0
_exptl_crystal_density_method 'not measured'
_exptl_crystal_description prism
_exptl_crystal_F_000 1576
_exptl_crystal_size_max 0.20
_exptl_crystal_size_mid 0.20
_exptl_crystal_size_min 0.13
_refine_diff_density_max 1.733
_refine_diff_density_min -0.449
_refine_diff_density_rms 0.117
_refine_ls_extinction_method none
_refine_ls_goodness_of_fit_ref 1.053
_refine_ls_hydrogen_treatment mixed
_refine_ls_matrix_type full
_refine_ls_number_parameters 365
_refine_ls_number_reflns 6996
_refine_ls_number_restraints 0
_refine_ls_restrained_S_all 1.053
_refine_ls_R_factor_all 0.0562
_refine_ls_R_factor_gt 0.0380
_refine_ls_shift/su_max 0.001
_refine_ls_shift/su_mean 0.000
_refine_ls_structure_factor_coef Fsqd
_refine_ls_weighting_details 'calc w=1/[\s^2^(Fo^2^)+(0.0508P)^2^+1.6460P] where P=(Fo^2^+2Fc^2^)/3'
_refine_ls_weighting_scheme calc
_refine_ls_wR_factor_gt 0.0944
_refine_ls_wR_factor_ref 0.1030
_reflns_number_gt 5430
_reflns_number_total 6996
_reflns_threshold_expression >2sigma(I)
_cod_data_source_file b802730g.txt
_cod_data_source_block Terabromoporphycene
_cod_depositor_comments
;
The following automatic conversions were performed:
'_symmetry_cell_setting' value 'Monoclinic' changed to 'monoclinic'
according to '/home/saulius/struct/CIF-dictionaries/cif_core.dic'
dictionary named 'cif_core.dic' version 2.4.1 from 2010-06-29.

Automatic conversion script
Id: cif_fix_enum 1527 2010-12-29 10:47:43Z saulius 
;
_cod_original_sg_symbol_H-M P2(1)/n
_cod_database_code 7103188

loop_
_symmetry_equiv_pos_as_xyz
'x, y, z'
'-x+1/2, y+1/2, -z+1/2'
'-x, -y, -z'
'x-1/2, -y-1/2, z-1/2'

loop_
_atom_site_label
_atom_site_type_symbol
_atom_site_fract_x
_atom_site_fract_y
_atom_site_fract_z
_atom_site_U_iso_or_equiv
_atom_site_adp_type
_atom_site_occupancy
_atom_site_symmetry_multiplicity
_atom_site_calc_flag
_atom_site_refinement_flags
_atom_site_disorder_assembly
_atom_site_disorder_group
Br1 Br 0.01674(2) 0.71065(4) 0.142058(15) 0.02376(10) Uani 1 1 d . . .
Br2 Br -0.07913(2) 1.03038(5) 0.201109(15) 0.02767(10) Uani 1 1 d . . .
Br3 Br 0.17591(3) 0.50479(5) 0.612897(17) 0.03232(11) Uani 1 1 d . . .
Br4 Br 0.33853(2) 0.70267(5) 0.570636(16) 0.03484(12) Uani 1 1 d . . .
C1 C 0.2019(2) 0.6848(4) 0.26144(15) 0.0196(7) Uani 1 1 d . . .
C2 C 0.1669(2) 0.6699(4) 0.20137(14) 0.0180(7) Uani 1 1 d . . .
C3 C 0.09262(19) 0.7335(4) 0.20538(14) 0.0161(6) Uani 1 1 d . . .
C4 C 0.0818(2) 0.7859(4) 0.26654(14) 0.0171(7) Uani 1 1 d . . .
C5 C 0.0148(2) 0.8475(4) 0.29610(14) 0.0175(7) Uani 1 1 d . . .
C6 C -0.0568(2) 0.9271(4) 0.27568(14) 0.0185(7) Uani 1 1 d . . .
C7 C -0.1042(2) 0.9493(4) 0.32400(15) 0.0185(7) Uani 1 1 d . . .
C8 C -0.0604(2) 0.8868(4) 0.37529(15) 0.0191(7) Uani 1 1 d . . .
C9 C -0.0883(2) 0.8740(4) 0.43420(15) 0.0216(7) Uani 1 1 d . . .
H9 H -0.1385 0.9226 0.4391 0.026 Uiso 1 1 calc R . .
C10 C -0.0554(2) 0.8030(4) 0.48598(15) 0.0245(8) Uani 1 1 d . . .
H10 H -0.0904 0.7959 0.5183 0.029 Uiso 1 1 calc R . .
C11 C 0.0199(2) 0.7393(4) 0.49983(15) 0.0219(7) Uani 1 1 d . . .
C12 C 0.0416(2) 0.6580(4) 0.55626(15) 0.0221(7) Uani 1 1 d . . .
C13 C 0.1204(2) 0.6319(4) 0.55425(14) 0.0226(8) Uani 1 1 d . . .
C14 C 0.1471(2) 0.6898(4) 0.49646(14) 0.0194(7) Uani 1 1 d . . .
C15 C 0.2199(2) 0.6796(4) 0.46886(15) 0.0199(7) Uani 1 1 d . . .
C16 C 0.3000(2) 0.6663(4) 0.49154(14) 0.0209(7) Uani 1 1 d . . .
C17 C 0.3486(2) 0.6518(4) 0.44369(16) 0.0215(7) Uani 1 1 d . . .
C18 C 0.2982(2) 0.6600(4) 0.39092(15) 0.0204(7) Uani 1 1 d . . .
C19 C 0.3222(2) 0.6367(4) 0.33136(15) 0.0223(7) Uani 1 1 d . . .
H19 H 0.3769 0.6162 0.3281 0.027 Uiso 1 1 calc R . .
C20 C 0.2798(2) 0.6387(4) 0.27690(15) 0.0221(7) Uani 1 1 d . . .
H20 H 0.3087 0.6019 0.2436 0.027 Uiso 1 1 calc R . .
C21 C 0.2009(2) 0.5924(4) 0.14719(14) 0.0201(7) Uani 1 1 d . . .
H21A H 0.1617 0.5155 0.1286 0.024 Uiso 1 1 calc R . .
H21B H 0.2476 0.5266 0.1603 0.024 Uiso 1 1 calc R . .
C22 C 0.2250(2) 0.7171(4) 0.09954(15) 0.0255(8) Uani 1 1 d . . .
H22A H 0.2689 0.7856 0.1162 0.031 Uiso 1 1 calc R . .
H22B H 0.1801 0.7913 0.0893 0.031 Uiso 1 1 calc R . .
C23 C 0.2505(2) 0.6300(5) 0.04222(16) 0.0301(9) Uani 1 1 d . . .
H23A H 0.2972 0.5625 0.0517 0.045 Uiso 1 1 calc R . .
H23B H 0.2629 0.7127 0.0117 0.045 Uiso 1 1 calc R . .
H23C H 0.2077 0.5590 0.0265 0.045 Uiso 1 1 calc R . .
C24 C -0.1845(2) 1.0267(4) 0.32282(16) 0.0224(7) Uani 1 1 d . . .
H24A H -0.1838 1.1289 0.2982 0.027 Uiso 1 1 calc R . .
H24B H -0.1975 1.0581 0.3645 0.027 Uiso 1 1 calc R . .
C25 C -0.2486(2) 0.9108(5) 0.29664(18) 0.0295(8) Uani 1 1 d . . .
H25A H -0.2348 0.8769 0.2554 0.035 Uiso 1 1 calc R . .
H25B H -0.2503 0.8100 0.3219 0.035 Uiso 1 1 calc R . .
C26 C -0.3296(2) 0.9908(5) 0.29378(19) 0.0295(8) Uani 1 1 d . . .
H26A H -0.3440 1.0227 0.3346 0.044 Uiso 1 1 calc R . .
H26B H -0.3683 0.9120 0.2769 0.044 Uiso 1 1 calc R . .
H26C H -0.3286 1.0891 0.2680 0.044 Uiso 1 1 calc R . .
C27 C -0.0119(2) 0.6020(4) 0.60424(15) 0.0255(8) Uani 1 1 d . . .
H27A H 0.0047 0.4906 0.6182 0.031 Uiso 1 1 calc R . .
H27B H -0.0660 0.5927 0.5864 0.031 Uiso 1 1 calc R . .
C28 C -0.0128(2) 0.7175(4) 0.65880(16) 0.0275(8) Uani 1 1 d . . .
H28A H 0.0421 0.7418 0.6726 0.033 Uiso 1 1 calc R . .
H28B H -0.0380 0.8231 0.6464 0.033 Uiso 1 1 calc R . .
C29 C -0.0566(3) 0.6442(5) 0.71098(17) 0.0368(10) Uani 1 1 d . . .
H29A H -0.1114 0.6233 0.6979 0.055 Uiso 1 1 calc R . .
H29B H -0.0550 0.7220 0.7450 0.055 Uiso 1 1 calc R . .
H29C H -0.0316 0.5401 0.7237 0.055 Uiso 1 1 calc R . .
C30 C 0.4364(2) 0.6392(4) 0.44690(16) 0.0253(8) Uani 1 1 d . . .
H30A H 0.4529 0.5560 0.4171 0.030 Uiso 1 1 calc R . .
H30B H 0.4536 0.5996 0.4877 0.030 Uiso 1 1 calc R . .
C31 C 0.4777(2) 0.8022(5) 0.43441(19) 0.0317(9) Uani 1 1 d . . .
H31A H 0.4668 0.8343 0.3917 0.038 Uiso 1 1 calc R . .
H31B H 0.4562 0.8896 0.4604 0.038 Uiso 1 1 calc R . .
C32 C 0.5663(2) 0.7903(5) 0.44639(19) 0.0362(10) Uani 1 1 d . . .
H32A H 0.5774 0.7629 0.4890 0.054 Uiso 1 1 calc R . .
H32B H 0.5907 0.8965 0.4371 0.054 Uiso 1 1 calc R . .
H32C H 0.5878 0.7039 0.4207 0.054 Uiso 1 1 calc R . .
N1 N 0.14873(17) 0.7519(3) 0.29955(12) 0.0184(6) Uani 1 1 d . . .
H1 H 0.1567 0.7698 0.3386 0.022 Uiso 0.50 1 calc PR . .
N2 N 0.01125(16) 0.8311(3) 0.35760(12) 0.0176(6) Uani 1 1 d . . .
H2 H 0.0489 0.7911 0.3818 0.021 Uiso 0.50 1 calc PR . .
N3 N 0.08365(17) 0.7505(3) 0.46498(12) 0.0190(6) Uani 1 1 d . . .
H3 H 0.0837 0.7906 0.4280 0.023 Uiso 0.50 1 calc PR . .
N4 N 0.22219(17) 0.6815(3) 0.40719(12) 0.0185(6) Uani 1 1 d . . .
H4 H 0.1813 0.6945 0.3820 0.022 Uiso 0.50 1 calc PR . .

loop_
_atom_site_aniso_label
_atom_site_aniso_U_11
_atom_site_aniso_U_22
_atom_site_aniso_U_33
_atom_site_aniso_U_23
_atom_site_aniso_U_13
_atom_site_aniso_U_12
Br1 0.02247(19) 0.0305(2) 0.01790(17) -0.00563(13) -0.00473(13) 0.00251(14)
Br2 0.0333(2) 0.0320(2) 0.01738(18) 0.00179(14) -0.00340(14) 0.01089(16)
Br3 0.0409(2) 0.0308(2) 0.0245(2) 0.00992(15) -0.00893(17) -0.00361(16)
Br4 0.0317(2) 0.0521(3) 0.01981(19) -0.00177(16) -0.01092(15) -0.00353(18)
C1 0.0198(18) 0.0203(16) 0.0189(16) 0.0018(13) 0.0022(13) -0.0001(13)
C2 0.0206(17) 0.0176(16) 0.0157(15) 0.0003(12) 0.0002(13) -0.0008(13)
C3 0.0186(17) 0.0167(15) 0.0129(15) 0.0030(12) -0.0028(12) -0.0017(13)
C4 0.0206(17) 0.0158(15) 0.0150(15) 0.0016(12) 0.0005(13) -0.0016(13)
C5 0.0217(18) 0.0155(15) 0.0152(15) -0.0020(12) 0.0010(13) -0.0026(13)
C6 0.0235(18) 0.0175(16) 0.0142(15) -0.0016(12) -0.0042(13) -0.0001(13)
C7 0.0163(17) 0.0163(15) 0.0229(17) -0.0029(13) 0.0011(13) -0.0009(13)
C8 0.0187(17) 0.0194(16) 0.0192(16) -0.0023(13) 0.0009(13) -0.0025(13)
C9 0.0208(18) 0.0246(18) 0.0196(16) -0.0011(14) 0.0031(14) 0.0005(14)
C10 0.029(2) 0.0275(19) 0.0173(17) 0.0009(14) 0.0070(14) 0.0012(15)
C11 0.030(2) 0.0209(16) 0.0147(16) -0.0011(13) 0.0011(14) -0.0015(15)
C12 0.030(2) 0.0206(17) 0.0159(16) -0.0007(13) -0.0003(14) -0.0062(14)
C13 0.035(2) 0.0197(17) 0.0125(15) 0.0029(13) -0.0057(14) -0.0047(15)
C14 0.0247(19) 0.0185(16) 0.0149(15) -0.0027(12) -0.0026(13) -0.0009(14)
C15 0.0276(19) 0.0154(15) 0.0163(16) -0.0004(12) -0.0038(14) -0.0003(13)
C16 0.0269(19) 0.0202(16) 0.0148(16) 0.0012(13) -0.0093(13) 0.0000(14)
C17 0.0222(19) 0.0170(16) 0.0248(18) -0.0020(13) -0.0049(14) 0.0036(14)
C18 0.0205(18) 0.0173(16) 0.0230(17) -0.0002(13) -0.0034(14) 0.0026(13)
C19 0.0164(17) 0.0263(18) 0.0240(17) -0.0025(14) -0.0032(14) 0.0033(14)
C20 0.0207(19) 0.0253(18) 0.0206(17) -0.0028(14) 0.0026(14) 0.0008(14)
C21 0.0190(18) 0.0226(17) 0.0186(16) -0.0039(13) 0.0006(13) 0.0017(14)
C22 0.030(2) 0.0279(19) 0.0186(17) -0.0017(14) 0.0047(15) 0.0005(16)
C23 0.028(2) 0.041(2) 0.0226(18) 0.0006(16) 0.0075(15) 0.0030(17)
C24 0.0197(18) 0.0214(17) 0.0260(18) -0.0036(14) -0.0003(14) 0.0044(14)
C25 0.022(2) 0.0251(19) 0.041(2) -0.0050(17) -0.0022(16) 0.0022(15)
C26 0.0156(19) 0.033(2) 0.040(2) -0.0021(17) -0.0029(16) -0.0006(15)
C27 0.034(2) 0.0227(17) 0.0199(17) 0.0008(14) 0.0006(15) -0.0101(15)
C28 0.038(2) 0.0237(18) 0.0209(18) -0.0004(14) 0.0048(16) -0.0085(16)
C29 0.049(3) 0.036(2) 0.027(2) -0.0023(17) 0.0140(19) -0.0088(19)
C30 0.025(2) 0.0236(18) 0.0266(18) 0.0001(15) -0.0073(15) 0.0052(15)
C31 0.025(2) 0.030(2) 0.040(2) 0.0042(17) -0.0063(17) -0.0003(16)
C32 0.027(2) 0.045(2) 0.037(2) -0.0001(19) -0.0049(17) -0.0035(18)
N1 0.0184(15) 0.0214(14) 0.0152(13) -0.0001(11) -0.0004(11) 0.0011(11)
N2 0.0174(14) 0.0207(14) 0.0148(13) 0.0008(11) 0.0002(11) 0.0018(11)
N3 0.0211(15) 0.0216(14) 0.0142(13) -0.0017(11) -0.0016(11) -0.0001(12)
N4 0.0210(15) 0.0200(14) 0.0140(13) -0.0001(11) -0.0033(11) 0.0021(11)

loop_
_atom_type_symbol
_atom_type_description
_atom_type_scat_dispersion_real
_atom_type_scat_dispersion_imag
_atom_type_scat_source
C C 0.0033 0.0016 'International Tables Vol C Tables 4.2.6.8 and 6.1.1.4'
H H 0.0000 0.0000 'International Tables Vol C Tables 4.2.6.8 and 6.1.1.4'
N N 0.0061 0.0033 'International Tables Vol C Tables 4.2.6.8 and 6.1.1.4'
Br Br -0.2901 2.4595 'International Tables Vol C Tables 4.2.6.8 and 6.1.1.4'

loop_
_geom_angle_atom_site_label_1
_geom_angle_atom_site_label_2
_geom_angle_atom_site_label_3
_geom_angle
_geom_angle_site_symmetry_1
_geom_angle_site_symmetry_3
_geom_angle_publ_flag
N1 C1 C20 126.4(3) . . ?
N1 C1 C2 109.9(3) . . ?
C20 C1 C2 123.6(3) . . ?
C3 C2 C1 104.9(3) . . ?
C3 C2 C21 126.8(3) . . ?
C1 C2 C21 128.2(3) . . ?
C2 C3 C4 109.0(3) . . ?
C2 C3 Br1 121.6(2) . . ?
C4 C3 Br1 128.4(3) . . ?
N1 C4 C5 119.6(3) . . ?
N1 C4 C3 108.1(3) . . ?
C5 C4 C3 132.1(3) . . ?
N2 C5 C4 119.3(3) . . ?
N2 C5 C6 106.6(3) . . ?
C4 C5 C6 134.1(3) . . ?
C7 C6 C5 109.3(3) . . ?
C7 C6 Br2 121.4(3) . . ?
C5 C6 Br2 128.1(2) . . ?
C6 C7 C8 105.6(3) . . ?
C6 C7 C24 127.0(3) . . ?
C8 C7 C24 127.5(3) . . ?
N2 C8 C9 125.2(3) . . ?
N2 C8 C7 109.4(3) . . ?
C9 C8 C7 125.3(3) . . ?
C10 C9 C8 131.1(3) . . ?
C10 C9 H9 114.4 . . ?
C8 C9 H9 114.4 . . ?
C9 C10 C11 132.1(3) . . ?
C9 C10 H10 113.9 . . ?
C11 C10 H10 113.9 . . ?
N3 C11 C10 126.5(3) . . ?
N3 C11 C12 109.8(3) . . ?
C10 C11 C12 123.7(3) . . ?
C13 C12 C11 105.1(3) . . ?
C13 C12 C27 127.2(3) . . ?
C11 C12 C27 127.5(3) . . ?
C12 C13 C14 108.8(3) . . ?
C12 C13 Br3 122.1(3) . . ?
C14 C13 Br3 128.1(3) . . ?
N3 C14 C15 119.8(3) . . ?
N3 C14 C13 107.4(3) . . ?
C15 C14 C13 132.6(3) . . ?
N4 C15 C14 119.6(3) . . ?
N4 C15 C16 106.5(3) . . ?
C14 C15 C16 133.8(3) . . ?
C17 C16 C15 109.2(3) . . ?
C17 C16 Br4 122.4(3) . . ?
C15 C16 Br4 127.5(3) . . ?
C16 C17 C18 105.4(3) . . ?
C16 C17 C30 126.9(3) . . ?
C18 C17 C30 127.7(3) . . ?
N4 C18 C19 125.2(3) . . ?
N4 C18 C17 109.7(3) . . ?
C19 C18 C17 125.0(3) . . ?
C20 C19 C18 130.9(3) . . ?
C20 C19 H19 114.6 . . ?
C18 C19 H19 114.6 . . ?
C19 C20 C1 132.1(3) . . ?
C19 C20 H20 113.9 . . ?
C1 C20 H20 113.9 . . ?
C2 C21 C22 113.6(3) . . ?
C2 C21 H21A 108.9 . . ?
C22 C21 H21A 108.9 . . ?
C2 C21 H21B 108.9 . . ?
C22 C21 H21B 108.9 . . ?
H21A C21 H21B 107.7 . . ?
C21 C22 C23 111.1(3) . . ?
C21 C22 H22A 109.4 . . ?
C23 C22 H22A 109.4 . . ?
C21 C22 H22B 109.4 . . ?
C23 C22 H22B 109.4 . . ?
H22A C22 H22B 108.0 . . ?
C22 C23 H23A 109.5 . . ?
C22 C23 H23B 109.5 . . ?
H23A C23 H23B 109.5 . . ?
C22 C23 H23C 109.5 . . ?
H23A C23 H23C 109.5 . . ?
H23B C23 H23C 109.5 . . ?
C7 C24 C25 112.6(3) . . ?
C7 C24 H24A 109.1 . . ?
C25 C24 H24A 109.1 . . ?
C7 C24 H24B 109.1 . . ?
C25 C24 H24B 109.1 . . ?
H24A C24 H24B 107.8 . . ?
C26 C25 C24 112.6(3) . . ?
C26 C25 H25A 109.1 . . ?
C24 C25 H25A 109.1 . . ?
C26 C25 H25B 109.1 . . ?
C24 C25 H25B 109.1 . . ?
H25A C25 H25B 107.8 . . ?
C25 C26 H26A 109.5 . . ?
C25 C26 H26B 109.5 . . ?
H26A C26 H26B 109.5 . . ?
C25 C26 H26C 109.5 . . ?
H26A C26 H26C 109.5 . . ?
H26B C26 H26C 109.5 . . ?
C12 C27 C28 113.6(3) . . ?
C12 C27 H27A 108.8 . . ?
C28 C27 H27A 108.8 . . ?
C12 C27 H27B 108.8 . . ?
C28 C27 H27B 108.8 . . ?
H27A C27 H27B 107.7 . . ?
C29 C28 C27 112.5(3) . . ?
C29 C28 H28A 109.1 . . ?
C27 C28 H28A 109.1 . . ?
C29 C28 H28B 109.1 . . ?
C27 C28 H28B 109.1 . . ?
H28A C28 H28B 107.8 . . ?
C28 C29 H29A 109.5 . . ?
C28 C29 H29B 109.5 . . ?
H29A C29 H29B 109.5 . . ?
C28 C29 H29C 109.5 . . ?
H29A C29 H29C 109.5 . . ?
H29B C29 H29C 109.5 . . ?
C17 C30 C31 113.5(3) . . ?
C17 C30 H30A 108.9 . . ?
C31 C30 H30A 108.9 . . ?
C17 C30 H30B 108.9 . . ?
C31 C30 H30B 108.9 . . ?
H30A C30 H30B 107.7 . . ?
C32 C31 C30 111.9(3) . . ?
C32 C31 H31A 109.2 . . ?
C30 C31 H31A 109.2 . . ?
C32 C31 H31B 109.2 . . ?
C30 C31 H31B 109.2 . . ?
H31A C31 H31B 107.9 . . ?
C31 C32 H32A 109.5 . . ?
C31 C32 H32B 109.5 . . ?
H32A C32 H32B 109.5 . . ?
C31 C32 H32C 109.5 . . ?
H32A C32 H32C 109.5 . . ?
H32B C32 H32C 109.5 . . ?
C4 N1 C1 108.0(3) . . ?
C4 N1 H1 126.0 . . ?
C1 N1 H1 126.0 . . ?
C5 N2 C8 109.0(3) . . ?
C5 N2 H2 125.5 . . ?
C8 N2 H2 125.5 . . ?
C14 N3 C11 108.8(3) . . ?
C14 N3 H3 125.6 . . ?
C11 N3 H3 125.6 . . ?
C18 N4 C15 109.1(3) . . ?
C18 N4 H4 125.5 . . ?
C15 N4 H4 125.5 . . ?

loop_
_geom_bond_atom_site_label_1
_geom_bond_atom_site_label_2
_geom_bond_distance
_geom_bond_site_symmetry_2
_geom_bond_publ_flag
Br1 C3 1.876(3) . ?
Br2 C6 1.875(3) . ?
Br3 C13 1.880(3) . ?
Br4 C16 1.867(3) . ?
C1 N1 1.373(4) . ?
C1 C20 1.406(5) . ?
C1 C2 1.440(5) . ?
C2 C3 1.370(5) . ?
C2 C21 1.490(4) . ?
C3 C4 1.437(4) . ?
C4 N1 1.357(4) . ?
C4 C5 1.426(5) . ?
C5 N2 1.370(4) . ?
C5 C6 1.434(5) . ?
C6 C7 1.376(4) . ?
C7 C8 1.425(5) . ?
C7 C24 1.503(5) . ?
C8 N2 1.370(4) . ?
C8 C9 1.409(4) . ?
C9 C10 1.380(5) . ?
C9 H9 0.9500 . ?
C10 C11 1.404(5) . ?
C10 H10 0.9500 . ?
C11 N3 1.359(4) . ?
C11 C12 1.446(5) . ?
C12 C13 1.360(5) . ?
C12 C27 1.495(5) . ?
C13 C14 1.451(4) . ?
C14 N3 1.354(4) . ?
C14 C15 1.403(5) . ?
C15 N4 1.366(4) . ?
C15 C16 1.438(5) . ?
C16 C17 1.374(5) . ?
C17 C18 1.423(5) . ?
C17 C30 1.495(5) . ?
C18 N4 1.366(4) . ?
C18 C19 1.407(5) . ?
C19 C20 1.379(5) . ?
C19 H19 0.9500 . ?
C20 H20 0.9500 . ?
C21 C22 1.527(5) . ?
C21 H21A 0.9900 . ?
C21 H21B 0.9900 . ?
C22 C23 1.528(5) . ?
C22 H22A 0.9900 . ?
C22 H22B 0.9900 . ?
C23 H23A 0.9800 . ?
C23 H23B 0.9800 . ?
C23 H23C 0.9800 . ?
C24 C25 1.534(5) . ?
C24 H24A 0.9900 . ?
C24 H24B 0.9900 . ?
C25 C26 1.522(5) . ?
C25 H25A 0.9900 . ?
C25 H25B 0.9900 . ?
C26 H26A 0.9800 . ?
C26 H26B 0.9800 . ?
C26 H26C 0.9800 . ?
C27 C28 1.527(5) . ?
C27 H27A 0.9900 . ?
C27 H27B 0.9900 . ?
C28 C29 1.519(5) . ?
C28 H28A 0.9900 . ?
C28 H28B 0.9900 . ?
C29 H29A 0.9800 . ?
C29 H29B 0.9800 . ?
C29 H29C 0.9800 . ?
C30 C31 1.525(5) . ?
C30 H30A 0.9900 . ?
C30 H30B 0.9900 . ?
C31 C32 1.523(5) . ?
C31 H31A 0.9900 . ?
C31 H31B 0.9900 . ?
C32 H32A 0.9800 . ?
C32 H32B 0.9800 . ?
C32 H32C 0.9800 . ?
N1 H1 0.8800 . ?
N2 H2 0.8800 . ?
N3 H3 0.8800 . ?
N4 H4 0.8800 . ?

loop_
_geom_torsion_atom_site_label_1
_geom_torsion_atom_site_label_2
_geom_torsion_atom_site_label_3
_geom_torsion_atom_site_label_4
_geom_torsion
_geom_torsion_site_symmetry_1
_geom_torsion_site_symmetry_2
_geom_torsion_site_symmetry_3
_geom_torsion_site_symmetry_4
_geom_torsion_publ_flag
C3 C4 C5 C6 -22.8(6) . . . . ?
C7 C8 C9 C10 173.2(4) . . . . ?
C8 C9 C10 C11 9.5(7) . . . . ?
C9 C10 C11 C12 -175.3(4) . . . . ?
C13 C14 C15 C16 -26.8(6) . . . . ?
C17 C18 C19 C20 178.9(4) . . . . ?
C18 C19 C20 C1 9.6(7) . . . . ?
C19 C20 C1 C2 -176.8(4) . . . . ?
